data_7218683
loop_
_publ_author_name
'Lee, Sze Koon'
'Tan, Kong Wai'
'Weng, Ng Seik'

_publ_section_title
;
 Zinc, copper and nickel derivatives of 2-[2-bromoethyliminomethyl]phenol
 as topoisomerase inhibitors exhibiting anti-proliferative and
 anti-metastatic properties
;
_journal_name_full 'RSC Adv.'
_journal_paper_doi 10.1039/C4RA09256B
_journal_year 2014
_chemical_formula_moiety 'Cu (C9 H9 Br N O)2'
_chemical_formula_sum 'C18 H18 Br2 Cu N2 O2'
_chemical_formula_weight 517.70
_chemical_name_systematic
; 
 ? 
;
_space_group_IT_number 14
_symmetry_cell_setting monoclinic
_symmetry_space_group_name_Hall '-P 2ybc'
_symmetry_space_group_name_H-M 'P 1 21/c 1'
_atom_sites_solution_hydrogens geom
_atom_sites_solution_primary direct
_atom_sites_solution_secondary difmap
_audit_creation_method SHELXL-97
_cell_angle_alpha 90.00
_cell_angle_beta 102.225(7)
_cell_angle_gamma 90.00
_cell_formula_units_Z 2
_cell_length_a 10.2397(8)
_cell_length_b 10.0932(6)
_cell_length_c 8.7855(6)
_cell_measurement_reflns_used 2264
_cell_measurement_temperature 100(2)
_cell_measurement_theta_max 27.4859
_cell_measurement_theta_min 2.8605
_cell_volume 887.40(11)
_computing_cell_refinement 'CrysAlis PRO (Agilent, 2013)'
_computing_data_collection 'CrysAlis PRO (Agilent, 2013)'
_computing_data_reduction 'CrysAlis PRO (Agilent, 2013)'
_computing_molecular_graphics 'X-Seed (Barbour, 2001)'
_computing_publication_material 'publCIF (Westrip, 2010)'
_computing_structure_refinement 'SHELXL-97 (Sheldrick, 2008)'
_computing_structure_solution 'SHELXS-97 (Sheldrick, 2008)'
_diffrn_ambient_temperature 100(2)
_diffrn_detector_area_resol_mean 10.4041
_diffrn_measured_fraction_theta_full 1.000
_diffrn_measured_fraction_theta_max 1.000
_diffrn_measurement_device_type 'Agilent Technologies SuperNova Dual diffractometer with Atlas detector'
_diffrn_measurement_method '\w scan'
_diffrn_radiation_monochromator Mirror
_diffrn_radiation_source 'SuperNova (Mo) X-ray Source'
_diffrn_radiation_type MoK\a
_diffrn_radiation_wavelength 0.71073
_diffrn_reflns_av_R_equivalents 0.0339
_diffrn_reflns_av_sigmaI/netI 0.0418
_diffrn_reflns_limit_h_max 10
_diffrn_reflns_limit_h_min -13
_diffrn_reflns_limit_k_max 12
_diffrn_reflns_limit_k_min -13
_diffrn_reflns_limit_l_max 11
_diffrn_reflns_limit_l_min -10
_diffrn_reflns_number 5938
_diffrn_reflns_theta_full 27.55
_diffrn_reflns_theta_max 27.55
_diffrn_reflns_theta_min 2.87
_diffrn_standards_decay_% 0
_diffrn_standards_interval_count 0
_diffrn_standards_interval_time 0
_diffrn_standards_number 0
_exptl_absorpt_coefficient_mu 5.748
_exptl_absorpt_correction_T_max 0.7620
_exptl_absorpt_correction_T_min 0.3927
_exptl_absorpt_correction_type multi-scan
_exptl_absorpt_process_details 'CrysAlis PRO (Agilent, 2013)'
_exptl_crystal_colour 'olive green'
_exptl_crystal_density_diffrn 1.937
_exptl_crystal_density_method 'not measured'
_exptl_crystal_description prism
_exptl_crystal_F_000 510
_exptl_crystal_size_max 0.20
_exptl_crystal_size_mid 0.10
_exptl_crystal_size_min 0.05
_refine_diff_density_max 0.462
_refine_diff_density_min -0.557
_refine_diff_density_rms 0.099
_refine_ls_extinction_method none
_refine_ls_goodness_of_fit_ref 1.007
_refine_ls_hydrogen_treatment refall
_refine_ls_matrix_type full
_refine_ls_number_parameters 142
_refine_ls_number_reflns 2059
_refine_ls_number_restraints 0
_refine_ls_restrained_S_all 1.007
_refine_ls_R_factor_all 0.0351
_refine_ls_R_factor_gt 0.0281
_refine_ls_shift/su_max 0.001
_refine_ls_shift/su_mean 0.001
_refine_ls_structure_factor_coef Fsqd
_refine_ls_weighting_details 'calc w=1/[\s^2^(Fo^2^)+(0.0282P)^2^+0.4931P] where P=(Fo^2^+2Fc^2^)/3'
_refine_ls_weighting_scheme calc
_refine_ls_wR_factor_gt 0.0612
_refine_ls_wR_factor_ref 0.0659
_reflns_number_gt 1808
_reflns_number_total 2059
_reflns_threshold_expression I>2\s(I)
_cod_data_source_file c4ra09256b2.cif
_cod_data_source_block cu
_cod_original_sg_symbol_H-M 'P 21/c'
_cod_database_code 7218683

loop_
_symmetry_equiv_pos_as_xyz
'x, y, z'
'-x, y+1/2, -z+1/2'
'-x, -y, -z'
'x, -y-1/2, z-1/2'

loop_
_atom_site_label
_atom_site_type_symbol
_atom_site_fract_x
_atom_site_fract_y
_atom_site_fract_z
_atom_site_U_iso_or_equiv
_atom_site_adp_type
_atom_site_occupancy
_atom_site_symmetry_multiplicity
_atom_site_calc_flag
_atom_site_refinement_flags
Br1 Br 0.27979(3) 0.93546(3) 0.64885(3) 0.02266(10) Uani 1 1 d .
Cu1 Cu 0.5000 0.5000 0.5000 0.01195(12) Uani 1 2 d S
O1 O 0.63980(19) 0.46051(17) 0.3961(2) 0.0170(4) Uani 1 1 d .
N1 N 0.5748(2) 0.6817(2) 0.5562(2) 0.0123(4) Uani 1 1 d .
C1 C 0.7477(3) 0.5278(2) 0.3879(3) 0.0128(5) Uani 1 1 d .
C2 C 0.8408(3) 0.4708(3) 0.3085(3) 0.0158(5) Uani 1 1 d .
H2 H 0.822(3) 0.384(3) 0.272(3) 0.019 Uiso 1 1 d .
C3 C 0.9537(3) 0.5376(3) 0.2917(3) 0.0179(6) Uani 1 1 d .
H3 H 1.013(3) 0.496(3) 0.239(3) 0.021 Uiso 1 1 d .
C4 C 0.9813(3) 0.6649(3) 0.3532(3) 0.0182(6) Uani 1 1 d .
H4 H 1.060(3) 0.705(3) 0.350(3) 0.022 Uiso 1 1 d .
C5 C 0.8938(3) 0.7216(3) 0.4328(3) 0.0164(5) Uani 1 1 d .
H5 H 0.915(3) 0.805(3) 0.479(3) 0.020 Uiso 1 1 d .
C6 C 0.7765(3) 0.6560(2) 0.4513(3) 0.0126(5) Uani 1 1 d .
C7 C 0.6884(3) 0.7241(2) 0.5327(3) 0.0130(5) Uani 1 1 d .
H7 H 0.722(3) 0.807(3) 0.576(3) 0.016 Uiso 1 1 d .
C8 C 0.5033(3) 0.7740(3) 0.6394(3) 0.0138(5) Uani 1 1 d .
H8A H 0.564(3) 0.846(3) 0.686(3) 0.017 Uiso 1 1 d .
H8B H 0.481(3) 0.724(3) 0.725(3) 0.017 Uiso 1 1 d .
C9 C 0.3817(3) 0.8279(3) 0.5293(3) 0.0156(5) Uani 1 1 d .
H9A H 0.323(3) 0.763(3) 0.485(3) 0.019 Uiso 1 1 d .
H9B H 0.400(3) 0.886(3) 0.447(3) 0.019 Uiso 1 1 d .

loop_
_atom_site_aniso_label
_atom_site_aniso_U_11
_atom_site_aniso_U_22
_atom_site_aniso_U_33
_atom_site_aniso_U_23
_atom_site_aniso_U_13
_atom_site_aniso_U_12
Br1 0.02328(18) 0.02214(16) 0.02479(16) -0.00054(11) 0.01010(12) 0.00945(12)
Cu1 0.0114(2) 0.0098(2) 0.0159(2) -0.00046(16) 0.00594(17) -0.00021(17)
O1 0.0146(10) 0.0132(8) 0.0262(10) -0.0017(8) 0.0112(8) -0.0016(8)
N1 0.0114(11) 0.0119(9) 0.0141(10) -0.0003(8) 0.0037(8) 0.0023(9)
C1 0.0119(13) 0.0138(11) 0.0130(11) 0.0038(10) 0.0035(9) 0.0040(11)
C2 0.0149(14) 0.0154(12) 0.0177(12) 0.0012(11) 0.0046(10) 0.0027(11)
C3 0.0145(15) 0.0238(13) 0.0172(13) 0.0039(11) 0.0075(11) 0.0055(12)
C4 0.0106(14) 0.0218(13) 0.0229(13) 0.0039(11) 0.0054(11) -0.0029(11)
C5 0.0152(14) 0.0158(12) 0.0179(12) 0.0023(11) 0.0028(10) -0.0016(11)
C6 0.0118(13) 0.0140(11) 0.0116(11) 0.0035(10) 0.0019(9) 0.0000(10)
C7 0.0130(14) 0.0117(11) 0.0133(12) 0.0014(10) 0.0004(10) 0.0013(10)
C8 0.0130(14) 0.0135(11) 0.0156(12) -0.0021(10) 0.0044(10) 0.0004(11)
C9 0.0160(15) 0.0147(12) 0.0171(12) -0.0027(11) 0.0059(10) 0.0027(11)

loop_
_atom_type_symbol
_atom_type_description
_atom_type_scat_dispersion_real
_atom_type_scat_dispersion_imag
_atom_type_scat_source
C C 0.0033 0.0016 'International Tables Vol C Tables 4.2.6.8 and 6.1.1.4'
H H 0.0000 0.0000 'International Tables Vol C Tables 4.2.6.8 and 6.1.1.4'
N N 0.0061 0.0033 'International Tables Vol C Tables 4.2.6.8 and 6.1.1.4'
O O 0.0106 0.0060 'International Tables Vol C Tables 4.2.6.8 and 6.1.1.4'
Cu Cu 0.3201 1.2651 'International Tables Vol C Tables 4.2.6.8 and 6.1.1.4'
Br Br -0.2901 2.4595 'International Tables Vol C Tables 4.2.6.8 and 6.1.1.4'

loop_
_geom_angle_atom_site_label_1
_geom_angle_atom_site_label_2
_geom_angle_atom_site_label_3
_geom_angle
_geom_angle_site_symmetry_1
_geom_angle_site_symmetry_3
O1 Cu1 O1 180.0 . 3_666
O1 Cu1 N1 91.30(8) . .
O1 Cu1 N1 88.70(8) 3_666 .
O1 Cu1 N1 88.70(8) . 3_666
O1 Cu1 N1 91.30(8) 3_666 3_666
N1 Cu1 N1 180.000(1) . 3_666
C1 O1 Cu1 130.37(16) . .
C7 N1 C8 115.3(2) . .
C7 N1 Cu1 124.82(17) . .
C8 N1 Cu1 119.76(17) . .
O1 C1 C6 124.1(2) . .
O1 C1 C2 118.6(2) . .
C6 C1 C2 117.4(2) . .
C3 C2 C1 121.5(3) . .
C3 C2 H2 122.5(19) . .
C1 C2 H2 115.9(19) . .
C2 C3 C4 121.0(3) . .
C2 C3 H3 118.5(19) . .
C4 C3 H3 120.5(19) . .
C5 C4 C3 118.7(3) . .
C5 C4 H4 120.6(19) . .
C3 C4 H4 120.3(19) . .
C4 C5 C6 121.8(2) . .
C4 C5 H5 118.3(18) . .
C6 C5 H5 119.9(18) . .
C5 C6 C1 119.7(2) . .
C5 C6 C7 118.1(2) . .
C1 C6 C7 122.1(2) . .
N1 C7 C6 126.8(2) . .
N1 C7 H7 119.0(17) . .
C6 C7 H7 114.1(17) . .
N1 C8 C9 109.9(2) . .
N1 C8 H8A 109.9(17) . .
C9 C8 H8A 111.1(16) . .
N1 C8 H8B 105.8(16) . .
C9 C8 H8B 112.7(17) . .
H8A C8 H8B 107(2) . .
C8 C9 Br1 108.54(17) . .
C8 C9 H9A 113.2(18) . .
Br1 C9 H9A 104.2(18) . .
C8 C9 H9B 115.1(18) . .
Br1 C9 H9B 105.9(17) . .
H9A C9 H9B 109(2) . .

loop_
_geom_bond_atom_site_label_1
_geom_bond_atom_site_label_2
_geom_bond_distance
_geom_bond_site_symmetry_2
Br1 C9 1.958(3) .
Cu1 O1 1.8962(18) .
Cu1 O1 1.8962(18) 3_666
Cu1 N1 2.008(2) .
Cu1 N1 2.008(2) 3_666
O1 C1 1.312(3) .
N1 C7 1.296(3) .
N1 C8 1.472(3) .
C1 C6 1.415(3) .
C1 C2 1.418(4) .
C2 C3 1.374(4) .
C2 H2 0.93(3) .
C3 C4 1.400(4) .
C3 H3 0.94(3) .
C4 C5 1.373(4) .
C4 H4 0.91(3) .
C5 C6 1.411(4) .
C5 H5 0.94(3) .
C6 C7 1.439(4) .
C7 H7 0.95(3) .
C8 C9 1.507(4) .
C8 H8A 0.99(3) .
C8 H8B 0.97(3) .
C9 H9A 0.92(3) .
C9 H9B 0.98(3) .

loop_
_geom_torsion_atom_site_label_1
_geom_torsion_atom_site_label_2
_geom_torsion_atom_site_label_3
_geom_torsion_atom_site_label_4
_geom_torsion
_geom_torsion_site_symmetry_1
O1 Cu1 O1 C1 130(86) 3_666
N1 Cu1 O1 C1 6.9(2) .
N1 Cu1 O1 C1 -173.1(2) 3_666
O1 Cu1 N1 C7 -7.1(2) .
O1 Cu1 N1 C7 172.9(2) 3_666
N1 Cu1 N1 C7 -125(100) 3_666
O1 Cu1 N1 C8 177.09(17) .
O1 Cu1 N1 C8 -2.91(17) 3_666
N1 Cu1 N1 C8 59(100) 3_666
Cu1 O1 C1 C6 -4.9(4) .
Cu1 O1 C1 C2 176.33(18) .
O1 C1 C2 C3 178.0(2) .
C6 C1 C2 C3 -0.8(4) .
C1 C2 C3 C4 0.2(4) .
C2 C3 C4 C5 0.8(4) .
C3 C4 C5 C6 -1.2(4) .
C4 C5 C6 C1 0.6(4) .
C4 C5 C6 C7 -178.3(2) .
O1 C1 C6 C5 -178.3(2) .
C2 C1 C6 C5 0.4(3) .
O1 C1 C6 C7 0.5(4) .
C2 C1 C6 C7 179.3(2) .
C8 N1 C7 C6 -178.2(2) .
Cu1 N1 C7 C6 5.8(4) .
C5 C6 C7 N1 177.6(2) .
C1 C6 C7 N1 -1.3(4) .
C7 N1 C8 C9 109.2(2) .
Cu1 N1 C8 C9 -74.5(2) .
N1 C8 C9 Br1 174.21(17) .
